data_2222189
loop_
_publ_author_name
'Zhang, Wen'
'Duan, Hong-Quan'

_publ_section_title
;
 2\a-Acetoxy-5\a-methoxycaryophyll-8(15)-en-3-one
;
_journal_coeditor_code YA2089
_journal_issue 6
_journal_name_full 'Acta Crystallographica Section E'
_journal_page_first o1362
_journal_paper_doi 10.1107/S1600536809018856
_journal_volume 65
_journal_year 2009
_chemical_formula_iupac 'C18 H28 O4'
_chemical_formula_moiety 'C18 H28 O4'
_chemical_formula_sum 'C18 H28 O4'
_chemical_formula_weight 308.40
_chemical_name_systematic
;
2\a-Acetoxy-5\a-methoxycaryophyll-8(15)-en-3-one
;
_space_group_IT_number 19
_symmetry_cell_setting orthorhombic
_symmetry_space_group_name_Hall 'P 2ac 2ab'
_symmetry_space_group_name_H-M 'P 21 21 21'
_atom_sites_solution_hydrogens geom
_atom_sites_solution_primary direct
_atom_sites_solution_secondary difmap
_audit_creation_method SHELXL-97
_cell_angle_alpha 90.00
_cell_angle_beta 90.00
_cell_angle_gamma 90.00
_cell_formula_units_Z 8
_cell_length_a 9.2924(19)
_cell_length_b 17.858(4)
_cell_length_c 21.451(4)
_cell_measurement_reflns_used 7216
_cell_measurement_temperature 113(2)
_cell_measurement_theta_max 27.8
_cell_measurement_theta_min 1.9
_cell_volume 3559.7(13)
_computing_cell_refinement 'CrystalClear (Rigaku, 2005)'
_computing_data_collection 'CrystalClear (Rigaku, 2005)'
_computing_data_reduction 'CrystalClear (Rigaku, 2005)'
_computing_molecular_graphics 'SHELXTL (Sheldrick, 2008)'
_computing_publication_material 'SHELXTL (Sheldrick, 2008)'
_computing_structure_refinement 'SHELXTL (Sheldrick, 2008)'
_computing_structure_solution 'SHELXTL (Sheldrick, 2008)'
_diffrn_ambient_temperature 113(2)
_diffrn_measured_fraction_theta_full 0.999
_diffrn_measured_fraction_theta_max 0.999
_diffrn_measurement_device_type 'Rigaku Saturn'
_diffrn_measurement_method \w
_diffrn_radiation_monochromator confocal
_diffrn_radiation_source 'rotating anode'
_diffrn_radiation_type MoK\a
_diffrn_radiation_wavelength 0.71073
_diffrn_reflns_av_R_equivalents 0.066
_diffrn_reflns_av_sigmaI/netI 0.045
_diffrn_reflns_limit_h_max 7
_diffrn_reflns_limit_h_min -11
_diffrn_reflns_limit_k_max 18
_diffrn_reflns_limit_k_min -21
_diffrn_reflns_limit_l_max 25
_diffrn_reflns_limit_l_min -25
_diffrn_reflns_number 21386
_diffrn_reflns_theta_full 25.0
_diffrn_reflns_theta_max 25.0
_diffrn_reflns_theta_min 1.9
_diffrn_standards_decay_% 0
_diffrn_standards_interval_count 0
_diffrn_standards_interval_time 0
_diffrn_standards_number 0
_exptl_absorpt_coefficient_mu 0.08
_exptl_absorpt_correction_T_max 0.994
_exptl_absorpt_correction_T_min 0.986
_exptl_absorpt_correction_type multi-scan
_exptl_absorpt_process_details '(CrystalClear; Rigaku, 2005)'
_exptl_crystal_colour colourless
_exptl_crystal_density_diffrn 1.151
_exptl_crystal_density_method 'not measured'
_exptl_crystal_description plate
_exptl_crystal_F_000 1344
_exptl_crystal_size_max 0.18
_exptl_crystal_size_mid 0.16
_exptl_crystal_size_min 0.08
_refine_diff_density_max 0.19
_refine_diff_density_min -0.20
_refine_ls_extinction_coef 0.0185(15)
_refine_ls_extinction_expression Fc^*^=kFc[1+0.001xFc^2^\l^3^/sin(2\q)]^-1/4^
_refine_ls_extinction_method 'SHELXTL (Sheldrick, 2008)'
_refine_ls_goodness_of_fit_ref 1.08
_refine_ls_hydrogen_treatment constr
_refine_ls_matrix_type full
_refine_ls_number_parameters 408
_refine_ls_number_reflns 3534
_refine_ls_number_restraints 0
_refine_ls_restrained_S_all 1.08
_refine_ls_R_factor_all 0.061
_refine_ls_R_factor_gt 0.049
_refine_ls_shift/su_max_lt 0.001
_refine_ls_shift/su_mean 0.000
_refine_ls_structure_factor_coef Fsqd
_refine_ls_weighting_details 'calc w=1/[\s^2^(Fo^2^)+(0.0685P)^2^+0.2388P] where P=(Fo^2^+2Fc^2^)/3'
_refine_ls_weighting_scheme calc
_refine_ls_wR_factor_gt 0.115
_refine_ls_wR_factor_ref 0.123
_reflns_number_gt 3031
_reflns_number_total 3534
_reflns_threshold_expression I>2\s(I)
_cod_data_source_file ya2089.cif
_cod_data_source_block I
_cod_depositor_comments
;
The following automatic conversions were performed:
'_symmetry_cell_setting' value 'Orthorhombic' changed to 'orthorhombic'
according to '/home/saulius/struct/CIF-dictionaries/cif_core.dic'
dictionary named 'cif_core.dic' version 2.4.1 from 2010-06-29.

Automatic conversion script
Id: cif_fix_enum 1527 2010-12-29 10:47:43Z saulius 

The following automatic conversions were performed:

'_symmetry_cell_setting' value 'Orthorhombic' changed to
'orthorhombic' according to
/home/saulius/struct/CIF-dictionaries/cif_core.dic dictionary named
'cif_core.dic' version 2.4.1 from 2010-06-29.

Automatic conversion script
Id: cif_fix_values 1715 2011-07-08 13:25:40Z adriana 
;
_cod_original_cell_volume 3559.6(12)
_cod_database_code 2222189
_cod_database_fobs_code 2222189

loop_
_symmetry_equiv_pos_as_xyz
'x, y, z'
'-x+1/2, -y, z+1/2'
'-x, y+1/2, -z+1/2'
'x+1/2, -y+1/2, -z'

loop_
_atom_site_type_symbol
_atom_site_label
_atom_site_fract_x
_atom_site_fract_y
_atom_site_fract_z
_atom_site_U_iso_or_equiv
_atom_site_adp_type
_atom_site_calc_flag
_atom_site_refinement_flags
_atom_site_occupancy
_atom_site_disorder_assembly
_atom_site_disorder_group
O O1 0.5582(3) 0.12567(11) 0.81709(10) 0.0301(5) Uani d . 1 . .
O O2 0.7395(3) 0.20496(12) 0.83806(13) 0.0437(7) Uani d . 1 . .
O O3 0.6143(3) 0.17341(12) 0.69939(10) 0.0344(6) Uani d . 1 . .
O O4 0.4326(3) 0.42123(11) 0.71852(11) 0.0363(6) Uani d . 1 . .
O O5 0.8704(3) 0.08791(11) 0.03030(10) 0.0305(5) Uani d . 1 . .
O O6 0.8493(3) 0.16830(12) 0.11031(12) 0.0406(6) Uani d . 1 . .
O O7 0.5906(3) 0.12357(12) 0.00668(11) 0.0407(6) Uani d . 1 . .
O O8 0.4325(3) 0.03567(13) 0.20611(11) 0.0408(6) Uani d . 1 . .
C C1 0.0120(5) 0.2194(2) 0.6862(2) 0.0520(11) Uani d . 1 . .
H H1A -0.0571 0.2055 0.7154 0.062 Uiso calc R 1 . .
H H1B -0.0153 0.2311 0.6457 0.062 Uiso calc R 1 . .
C C2 0.1489(4) 0.22230(19) 0.70240(18) 0.0372(9) Uani d . 1 . .
C C3 0.1944(4) 0.20341(18) 0.76783(17) 0.0326(8) Uani d . 1 . .
H H3 0.2034 0.2496 0.7922 0.039 Uiso calc R 1 . .
C C4 0.3297(4) 0.15383(17) 0.77841(15) 0.0301(7) Uani d . 1 . .
H H4 0.3386 0.1188 0.7434 0.036 Uiso calc R 1 . .
C C5 0.4763(4) 0.18797(15) 0.79133(15) 0.0269(7) Uani d . 1 . .
H H5 0.4674 0.2278 0.8225 0.032 Uiso calc R 1 . .
C C6 0.5546(4) 0.21756(17) 0.73375(15) 0.0288(7) Uani d . 1 . .
C C7 0.5603(4) 0.30145(16) 0.72253(16) 0.0316(8) Uani d . 1 . .
H H7 0.6109 0.3225 0.7586 0.038 Uiso calc R 1 . .
C C8 0.4135(4) 0.34110(16) 0.72065(16) 0.0314(8) Uani d . 1 . .
H H8 0.3590 0.3280 0.7582 0.038 Uiso calc R 1 . .
C C9 0.3222(4) 0.32443(19) 0.66349(18) 0.0387(9) Uani d . 1 . .
H H9A 0.3793 0.3358 0.6269 0.046 Uiso calc R 1 . .
H H9B 0.2412 0.3587 0.6637 0.046 Uiso calc R 1 . .
C C10 0.2631(4) 0.24503(19) 0.65604(16) 0.0369(8) Uani d . 1 . .
H H10A 0.2234 0.2402 0.6144 0.044 Uiso calc R 1 . .
H H10B 0.3427 0.2101 0.6593 0.044 Uiso calc R 1 . .
C C11 0.1069(4) 0.1455(2) 0.80510(18) 0.0415(9) Uani d . 1 . .
H H11A 0.0552 0.1101 0.7791 0.050 Uiso calc R 1 . .
H H11B 0.0434 0.1676 0.8359 0.050 Uiso calc R 1 . .
C C12 0.2483(4) 0.11359(18) 0.83302(16) 0.0338(8) Uani d . 1 . .
C C13 0.2632(4) 0.02850(17) 0.83394(17) 0.0371(8) Uani d . 1 . .
H H13A 0.1978 0.0079 0.8640 0.056 Uiso calc R 1 . .
H H13B 0.3600 0.0153 0.8450 0.056 Uiso calc R 1 . .
H H13C 0.2412 0.0088 0.7934 0.056 Uiso calc R 1 . .
C C14 0.2787(5) 0.1458(2) 0.89726(17) 0.0424(9) Uani d . 1 . .
H H14A 0.3761 0.1347 0.9089 0.064 Uiso calc R 1 . .
H H14B 0.2140 0.1239 0.9270 0.064 Uiso calc R 1 . .
H H14C 0.2651 0.1990 0.8964 0.064 Uiso calc R 1 . .
C C15 0.6904(4) 0.14231(19) 0.83953(16) 0.0325(8) Uani d . 1 . .
C C16 0.7598(4) 0.07496(18) 0.86604(17) 0.0380(8) Uani d . 1 . .
H H16A 0.7709 0.0811 0.9102 0.057 Uiso calc R 1 . .
H H16B 0.8527 0.0682 0.8472 0.057 Uiso calc R 1 . .
H H16C 0.7010 0.0319 0.8579 0.057 Uiso calc R 1 . .
C C17 0.6540(4) 0.31971(19) 0.6662(2) 0.0456(10) Uani d . 1 . .
H H17A 0.6494 0.3725 0.6579 0.068 Uiso calc R 1 . .
H H17B 0.6198 0.2925 0.6306 0.068 Uiso calc R 1 . .
H H17C 0.7518 0.3057 0.6748 0.068 Uiso calc R 1 . .
C C18 0.4817(5) 0.45335(18) 0.77483(17) 0.0456(10) Uani d . 1 . .
H H18A 0.5807 0.4400 0.7814 0.068 Uiso calc R 1 . .
H H18B 0.4246 0.4350 0.8089 0.068 Uiso calc R 1 . .
H H18C 0.4732 0.5069 0.7725 0.068 Uiso calc R 1 . .
C C19 0.4679(5) -0.1737(2) 0.00807(18) 0.0519(11) Uani d . 1 . .
H H19A 0.3720 -0.1800 -0.0032 0.062 Uiso calc R 1 . .
H H19B 0.5337 -0.2121 0.0014 0.062 Uiso calc R 1 . .
C C20 0.5109(4) -0.10977(19) 0.03360(16) 0.0382(9) Uani d . 1 . .
C C21 0.6660(4) -0.09676(17) 0.05160(15) 0.0317(8) Uani d . 1 . .
H H21 0.6735 -0.0954 0.0972 0.038 Uiso calc R 1 . .
C C22 0.7481(4) -0.02867(16) 0.02388(14) 0.0286(7) Uani d . 1 . .
H H22 0.7126 -0.0188 -0.0183 0.034 Uiso calc R 1 . .
C C23 0.7560(4) 0.04451(16) 0.05969(15) 0.0264(7) Uani d . 1 . .
H H23 0.7796 0.0348 0.1035 0.032 Uiso calc R 1 . .
C C24 0.6160(4) 0.09050(17) 0.05509(16) 0.0300(8) Uani d . 1 . .
C C25 0.5209(4) 0.09690(19) 0.11215(17) 0.0388(9) Uani d . 1 . .
H H25 0.5758 0.1268 0.1422 0.047 Uiso calc R 1 . .
C C26 0.4905(4) 0.02218(17) 0.14503(15) 0.0331(8) Uani d . 1 . .
H H26 0.5805 -0.0060 0.1489 0.040 Uiso calc R 1 . .
C C27 0.3779(4) -0.0270(2) 0.11343(17) 0.0411(9) Uani d . 1 . .
H H27A 0.2858 -0.0016 0.1162 0.049 Uiso calc R 1 . .
H H27B 0.3699 -0.0731 0.1370 0.049 Uiso calc R 1 . .
C C28 0.4044(4) -0.0475(2) 0.04438(16) 0.0410(9) Uani d . 1 . .
H H28A 0.3133 -0.0618 0.0258 0.049 Uiso calc R 1 . .
H H28B 0.4382 -0.0032 0.0227 0.049 Uiso calc R 1 . .
C C29 0.7857(4) -0.14730(18) 0.02549(18) 0.0407(9) Uani d . 1 . .
H H29A 0.7620 -0.1700 -0.0143 0.049 Uiso calc R 1 . .
H H29B 0.8193 -0.1847 0.0549 0.049 Uiso calc R 1 . .
C C30 0.8868(4) -0.07856(17) 0.01989(16) 0.0338(8) Uani d . 1 . .
C C31 0.9849(4) -0.0714(2) 0.07619(16) 0.0391(9) Uani d . 1 . .
H H31A 1.0303 -0.0232 0.0759 0.059 Uiso calc R 1 . .
H H31B 1.0572 -0.1098 0.0747 0.059 Uiso calc R 1 . .
H H31C 0.9292 -0.0769 0.1136 0.059 Uiso calc R 1 . .
C C32 0.9716(5) -0.0720(2) -0.04019(17) 0.0429(10) Uani d . 1 . .
H H32A 1.0432 -0.1107 -0.0417 0.064 Uiso calc R 1 . .
H H32B 1.0177 -0.0239 -0.0419 0.064 Uiso calc R 1 . .
H H32C 0.9076 -0.0772 -0.0751 0.064 Uiso calc R 1 . .
C C33 0.9055(4) 0.15150(17) 0.06118(16) 0.0333(8) Uani d . 1 . .
C C34 1.0164(5) 0.19589(19) 0.0281(2) 0.0503(11) Uani d . 1 . .
H H34A 0.9948 0.2482 0.0321 0.075 Uiso calc R 1 . .
H H34B 1.0171 0.1823 -0.0152 0.075 Uiso calc R 1 . .
H H34C 1.1091 0.1859 0.0460 0.075 Uiso calc R 1 . .
C C35 0.3847(5) 0.1418(2) 0.0989(2) 0.0607(12) Uani d . 1 . .
H H35A 0.3342 0.1197 0.0644 0.091 Uiso calc R 1 . .
H H35B 0.4102 0.1924 0.0887 0.091 Uiso calc R 1 . .
H H35C 0.3241 0.1415 0.1351 0.091 Uiso calc R 1 . .
C C36 0.5340(5) 0.0672(2) 0.24869(17) 0.0557(12) Uani d . 1 . .
H H36A 0.5556 0.1176 0.2365 0.084 Uiso calc R 1 . .
H H36B 0.6207 0.0379 0.2482 0.084 Uiso calc R 1 . .
H H36C 0.4940 0.0671 0.2899 0.084 Uiso calc R 1 . .

loop_
_atom_site_aniso_label
_atom_site_aniso_U_11
_atom_site_aniso_U_22
_atom_site_aniso_U_33
_atom_site_aniso_U_12
_atom_site_aniso_U_13
_atom_site_aniso_U_23
O1 0.0312(13) 0.0250(11) 0.0341(12) -0.0012(10) -0.0041(10) 0.0012(9)
O2 0.0355(15) 0.0323(13) 0.0633(17) -0.0060(13) -0.0092(14) 0.0009(12)
O3 0.0398(15) 0.0303(11) 0.0331(12) 0.0031(11) 0.0057(11) -0.0027(10)
O4 0.0465(16) 0.0248(11) 0.0375(13) 0.0036(11) 0.0041(12) -0.0005(10)
O5 0.0358(14) 0.0260(11) 0.0298(12) -0.0039(11) 0.0045(11) -0.0010(9)
O6 0.0532(17) 0.0298(12) 0.0389(14) -0.0106(13) 0.0117(13) -0.0071(10)
O7 0.0459(16) 0.0385(13) 0.0376(14) 0.0101(12) 0.0036(12) 0.0097(11)
O8 0.0409(15) 0.0476(14) 0.0340(13) -0.0134(13) 0.0081(12) -0.0094(11)
C1 0.040(2) 0.052(2) 0.065(3) 0.003(2) -0.013(2) 0.005(2)
C2 0.030(2) 0.0335(18) 0.048(2) 0.0053(16) -0.0019(18) -0.0046(16)
C3 0.0274(19) 0.0268(16) 0.044(2) 0.0030(14) 0.0025(16) -0.0029(14)
C4 0.0279(18) 0.0309(16) 0.0317(17) 0.0019(15) 0.0027(15) -0.0044(14)
C5 0.0294(18) 0.0210(15) 0.0302(16) 0.0021(14) -0.0006(15) -0.0007(12)
C6 0.0263(18) 0.0302(16) 0.0300(17) 0.0004(15) -0.0038(15) -0.0006(14)
C7 0.0302(19) 0.0271(16) 0.0374(19) -0.0007(15) 0.0027(15) 0.0018(14)
C8 0.034(2) 0.0235(16) 0.0365(18) 0.0009(15) 0.0045(16) -0.0028(14)
C9 0.038(2) 0.0407(19) 0.0371(19) 0.0023(18) -0.0005(17) 0.0021(16)
C10 0.036(2) 0.0413(19) 0.0331(17) 0.0040(18) -0.0087(17) -0.0056(15)
C11 0.032(2) 0.0402(19) 0.052(2) -0.0053(17) 0.0044(18) -0.0064(17)
C12 0.0300(19) 0.0341(17) 0.0374(19) -0.0022(16) 0.0041(17) -0.0033(14)
C13 0.036(2) 0.0348(17) 0.040(2) -0.0078(17) 0.0043(18) -0.0029(15)
C14 0.046(2) 0.0402(19) 0.041(2) -0.0071(18) 0.0114(18) -0.0039(16)
C15 0.0314(19) 0.0374(19) 0.0286(16) 0.0009(16) 0.0033(15) 0.0006(15)
C16 0.036(2) 0.0395(19) 0.0381(19) 0.0001(18) -0.0002(18) 0.0076(15)
C17 0.041(2) 0.0347(19) 0.061(3) 0.0099(19) 0.018(2) 0.0110(18)
C18 0.069(3) 0.0293(17) 0.039(2) -0.0051(19) 0.015(2) -0.0036(15)
C19 0.056(3) 0.051(2) 0.048(2) -0.026(2) 0.008(2) -0.0148(18)
C20 0.044(2) 0.0401(19) 0.0303(18) -0.0108(18) 0.0044(17) -0.0048(14)
C21 0.043(2) 0.0243(16) 0.0275(17) -0.0042(16) 0.0050(16) -0.0017(13)
C22 0.0347(19) 0.0265(15) 0.0245(16) 0.0016(16) -0.0016(16) -0.0009(13)
C23 0.0259(18) 0.0272(15) 0.0261(16) -0.0035(15) 0.0042(14) 0.0011(12)
C24 0.034(2) 0.0220(15) 0.0337(18) 0.0007(15) 0.0018(16) -0.0006(14)
C25 0.040(2) 0.0369(18) 0.0399(19) 0.0042(17) 0.0093(18) -0.0034(15)
C26 0.034(2) 0.0336(16) 0.0320(17) -0.0040(17) 0.0044(16) -0.0056(13)
C27 0.034(2) 0.047(2) 0.043(2) -0.0084(18) 0.0052(18) -0.0137(17)
C28 0.035(2) 0.052(2) 0.036(2) -0.0084(19) -0.0053(17) -0.0073(16)
C29 0.055(3) 0.0266(16) 0.040(2) 0.0016(17) 0.0062(19) 0.0008(15)
C30 0.042(2) 0.0277(17) 0.0315(18) 0.0037(16) 0.0026(17) -0.0026(14)
C31 0.038(2) 0.041(2) 0.038(2) 0.0105(18) -0.0021(17) 0.0048(15)
C32 0.052(3) 0.039(2) 0.037(2) 0.0101(19) 0.0075(19) 0.0000(15)
C33 0.038(2) 0.0227(16) 0.0398(19) -0.0014(15) 0.0030(17) 0.0014(15)
C34 0.050(3) 0.0349(19) 0.066(3) -0.0073(19) 0.022(2) -0.0037(17)
C35 0.058(3) 0.055(3) 0.069(3) 0.020(2) 0.018(3) 0.007(2)
C36 0.060(3) 0.074(3) 0.033(2) -0.030(2) 0.007(2) -0.0087(18)

loop_
_atom_type_symbol
_atom_type_description
_atom_type_scat_dispersion_real
_atom_type_scat_dispersion_imag
_atom_type_scat_source
C C 0.0033 0.0000 'International Tables Vol C Tables 4.2.6.8 and 6.1.1.4'
H H 0.0000 0.0000 'International Tables Vol C Tables 4.2.6.8 and 6.1.1.4'
O O 0.0106 0.0000 'International Tables Vol C Tables 4.2.6.8 and 6.1.1.4'

loop_
_geom_angle_atom_site_label_1
_geom_angle_atom_site_label_2
_geom_angle_atom_site_label_3
_geom_angle_site_symmetry_1
_geom_angle_site_symmetry_3
_geom_angle
_geom_angle_publ_flag
C15 O1 C5 . . 116.2(2) ?
C18 O4 C8 . . 114.5(2) ?
C33 O5 C23 . . 114.2(2) ?
C36 O8 C26 . . 113.7(3) ?
C2 C1 H1A . . 120.0 ?
C2 C1 H1B . . 120.0 ?
H1A C1 H1B . . 120.0 ?
C1 C2 C3 . . 120.5(4) ?
C1 C2 C10 . . 121.0(4) ?
C3 C2 C10 . . 118.5(3) ?
C2 C3 C11 . . 119.1(3) ?
C2 C3 C4 . . 119.4(3) ?
C11 C3 C4 . . 88.2(3) ?
C2 C3 H3 . . 109.4 ?
C11 C3 H3 . . 109.4 ?
C4 C3 H3 . . 109.4 ?
C5 C4 C3 . . 121.6(3) ?
C5 C4 C12 . . 118.7(3) ?
C3 C4 C12 . . 88.9(3) ?
C5 C4 H4 . . 108.7 ?
C3 C4 H4 . . 108.7 ?
C12 C4 H4 . . 108.7 ?
O1 C5 C4 . . 103.4(2) ?
O1 C5 C6 . . 108.8(3) ?
C4 C5 C6 . . 114.7(3) ?
O1 C5 H5 . . 109.9 ?
C4 C5 H5 . . 109.9 ?
C6 C5 H5 . . 109.9 ?
O3 C6 C7 . . 121.9(3) ?
O3 C6 C5 . . 118.9(3) ?
C7 C6 C5 . . 119.1(3) ?
C6 C7 C17 . . 110.9(3) ?
C6 C7 C8 . . 115.3(3) ?
C17 C7 C8 . . 112.8(3) ?
C6 C7 H7 . . 105.6 ?
C17 C7 H7 . . 105.6 ?
C8 C7 H7 . . 105.6 ?
O4 C8 C9 . . 103.7(3) ?
O4 C8 C7 . . 110.4(3) ?
C9 C8 C7 . . 115.2(3) ?
O4 C8 H8 . . 109.1 ?
C9 C8 H8 . . 109.1 ?
C7 C8 H8 . . 109.1 ?
C8 C9 C10 . . 117.8(3) ?
C8 C9 H9A . . 107.9 ?
C10 C9 H9A . . 107.9 ?
C8 C9 H9B . . 107.9 ?
C10 C9 H9B . . 107.9 ?
H9A C9 H9B . . 107.2 ?
C2 C10 C9 . . 115.6(3) ?
C2 C10 H10A . . 108.4 ?
C9 C10 H10A . . 108.4 ?
C2 C10 H10B . . 108.4 ?
C9 C10 H10B . . 108.4 ?
H10A C10 H10B . . 107.4 ?
C3 C11 C12 . . 90.0(3) ?
C3 C11 H11A . . 113.6 ?
C12 C11 H11A . . 113.6 ?
C3 C11 H11B . . 113.6 ?
C12 C11 H11B . . 113.6 ?
H11A C11 H11B . . 110.9 ?
C14 C12 C13 . . 110.4(3) ?
C14 C12 C11 . . 111.6(3) ?
C13 C12 C11 . . 116.6(3) ?
C14 C12 C4 . . 114.5(3) ?
C13 C12 C4 . . 115.0(3) ?
C11 C12 C4 . . 87.2(3) ?
C12 C13 H13A . . 109.5 ?
C12 C13 H13B . . 109.5 ?
H13A C13 H13B . . 109.5 ?
C12 C13 H13C . . 109.5 ?
H13A C13 H13C . . 109.5 ?
H13B C13 H13C . . 109.5 ?
C12 C14 H14A . . 109.5 ?
C12 C14 H14B . . 109.5 ?
H14A C14 H14B . . 109.5 ?
C12 C14 H14C . . 109.5 ?
H14A C14 H14C . . 109.5 ?
H14B C14 H14C . . 109.5 ?
O2 C15 O1 . . 122.5(3) ?
O2 C15 C16 . . 126.8(3) ?
O1 C15 C16 . . 110.8(3) ?
C15 C16 H16A . . 109.5 ?
C15 C16 H16B . . 109.5 ?
H16A C16 H16B . . 109.5 ?
C15 C16 H16C . . 109.5 ?
H16A C16 H16C . . 109.5 ?
H16B C16 H16C . . 109.5 ?
C7 C17 H17A . . 109.5 ?
C7 C17 H17B . . 109.5 ?
H17A C17 H17B . . 109.5 ?
C7 C17 H17C . . 109.5 ?
H17A C17 H17C . . 109.5 ?
H17B C17 H17C . . 109.5 ?
O4 C18 H18A . . 109.5 ?
O4 C18 H18B . . 109.5 ?
H18A C18 H18B . . 109.5 ?
O4 C18 H18C . . 109.5 ?
H18A C18 H18C . . 109.5 ?
H18B C18 H18C . . 109.5 ?
C20 C19 H19A . . 120.0 ?
C20 C19 H19B . . 120.0 ?
H19A C19 H19B . . 120.0 ?
C19 C20 C28 . . 120.0(4) ?
C19 C20 C21 . . 121.7(4) ?
C28 C20 C21 . . 118.3(3) ?
C20 C21 C29 . . 120.4(3) ?
C20 C21 C22 . . 119.4(3) ?
C29 C21 C22 . . 88.0(2) ?
C20 C21 H21 . . 109.1 ?
C29 C21 H21 . . 109.1 ?
C22 C21 H21 . . 109.1 ?
C23 C22 C21 . . 120.3(3) ?
C23 C22 C30 . . 118.5(3) ?
C21 C22 C30 . . 88.8(2) ?
C23 C22 H22 . . 109.2 ?
C21 C22 H22 . . 109.2 ?
C30 C22 H22 . . 109.2 ?
O5 C23 C22 . . 105.9(2) ?
O5 C23 C24 . . 107.7(2) ?
C22 C23 C24 . . 112.7(3) ?
O5 C23 H23 . . 110.1 ?
C22 C23 H23 . . 110.1 ?
C24 C23 H23 . . 110.1 ?
O7 C24 C25 . . 122.6(3) ?
O7 C24 C23 . . 118.5(3) ?
C25 C24 C23 . . 118.8(3) ?
C24 C25 C35 . . 111.9(3) ?
C24 C25 C26 . . 114.4(3) ?
C35 C25 C26 . . 112.9(3) ?
C24 C25 H25 . . 105.6 ?
C35 C25 H25 . . 105.6 ?
C26 C25 H25 . . 105.6 ?
O8 C26 C27 . . 104.2(3) ?
O8 C26 C25 . . 110.0(3) ?
C27 C26 C25 . . 115.0(3) ?
O8 C26 H26 . . 109.2 ?
C27 C26 H26 . . 109.2 ?
C25 C26 H26 . . 109.2 ?
C26 C27 C28 . . 116.9(3) ?
C26 C27 H27A . . 108.1 ?
C28 C27 H27A . . 108.1 ?
C26 C27 H27B . . 108.1 ?
C28 C27 H27B . . 108.1 ?
H27A C27 H27B . . 107.3 ?
C20 C28 C27 . . 115.3(3) ?
C20 C28 H28A . . 108.5 ?
C27 C28 H28A . . 108.5 ?
C20 C28 H28B . . 108.5 ?
C27 C28 H28B . . 108.5 ?
H28A C28 H28B . . 107.5 ?
C21 C29 C30 . . 90.1(2) ?
C21 C29 H29A . . 113.6 ?
C30 C29 H29A . . 113.6 ?
C21 C29 H29B . . 113.6 ?
C30 C29 H29B . . 113.6 ?
H29A C29 H29B . . 110.9 ?
C32 C30 C31 . . 111.0(3) ?
C32 C30 C29 . . 116.2(3) ?
C31 C30 C29 . . 111.6(3) ?
C32 C30 C22 . . 115.4(3) ?
C31 C30 C22 . . 113.7(3) ?
C29 C30 C22 . . 87.0(3) ?
C30 C31 H31A . . 109.5 ?
C30 C31 H31B . . 109.5 ?
H31A C31 H31B . . 109.5 ?
C30 C31 H31C . . 109.5 ?
H31A C31 H31C . . 109.5 ?
H31B C31 H31C . . 109.5 ?
C30 C32 H32A . . 109.5 ?
C30 C32 H32B . . 109.5 ?
H32A C32 H32B . . 109.5 ?
C30 C32 H32C . . 109.5 ?
H32A C32 H32C . . 109.5 ?
H32B C32 H32C . . 109.5 ?
O6 C33 O5 . . 121.9(3) ?
O6 C33 C34 . . 125.6(3) ?
O5 C33 C34 . . 112.5(3) ?
C33 C34 H34A . . 109.5 ?
C33 C34 H34B . . 109.5 ?
H34A C34 H34B . . 109.5 ?
C33 C34 H34C . . 109.5 ?
H34A C34 H34C . . 109.5 ?
H34B C34 H34C . . 109.5 ?
C25 C35 H35A . . 109.5 ?
C25 C35 H35B . . 109.5 ?
H35A C35 H35B . . 109.5 ?
C25 C35 H35C . . 109.5 ?
H35A C35 H35C . . 109.5 ?
H35B C35 H35C . . 109.5 ?
O8 C36 H36A . . 109.5 ?
O8 C36 H36B . . 109.5 ?
H36A C36 H36B . . 109.5 ?
O8 C36 H36C . . 109.5 ?
H36A C36 H36C . . 109.5 ?
H36B C36 H36C . . 109.5 ?

loop_
_geom_bond_atom_site_label_1
_geom_bond_atom_site_label_2
_geom_bond_site_symmetry_2
_geom_bond_distance
_geom_bond_publ_flag
O1 C15 . 1.353(4) ?
O1 C5 . 1.456(4) ?
O2 C15 . 1.209(4) ?
O3 C6 . 1.214(4) ?
O4 C18 . 1.413(4) ?
O4 C8 . 1.443(4) ?
O5 C33 . 1.355(4) ?
O5 C23 . 1.459(4) ?
O6 C33 . 1.214(4) ?
O7 C24 . 1.218(4) ?
O8 C36 . 1.428(5) ?
O8 C26 . 1.437(4) ?
C1 C2 . 1.319(6) ?
C1 H1A . 0.9300 ?
C1 H1B . 0.9300 ?
C2 C3 . 1.504(5) ?
C2 C10 . 1.510(5) ?
C3 C11 . 1.540(5) ?
C3 C4 . 1.554(5) ?
C3 H3 . 0.9800 ?
C4 C5 . 1.518(5) ?
C4 C12 . 1.569(5) ?
C4 H4 . 0.9800 ?
C5 C6 . 1.528(4) ?
C5 H5 . 0.9800 ?
C6 C7 . 1.518(4) ?
C7 C17 . 1.524(5) ?
C7 C8 . 1.537(5) ?
C7 H7 . 0.9800 ?
C8 C9 . 1.521(5) ?
C8 H8 . 0.9800 ?
C9 C10 . 1.529(5) ?
C9 H9A . 0.9700 ?
C9 H9B . 0.9700 ?
C10 H10A . 0.9700 ?
C10 H10B . 0.9700 ?
C11 C12 . 1.553(5) ?
C11 H11A . 0.9700 ?
C11 H11B . 0.9700 ?
C12 C14 . 1.519(5) ?
C12 C13 . 1.526(5) ?
C13 H13A . 0.9600 ?
C13 H13B . 0.9600 ?
C13 H13C . 0.9600 ?
C14 H14A . 0.9600 ?
C14 H14B . 0.9600 ?
C14 H14C . 0.9600 ?
C15 C16 . 1.478(5) ?
C16 H16A . 0.9600 ?
C16 H16B . 0.9600 ?
C16 H16C . 0.9600 ?
C17 H17A . 0.9600 ?
C17 H17B . 0.9600 ?
C17 H17C . 0.9600 ?
C18 H18A . 0.9600 ?
C18 H18B . 0.9600 ?
C18 H18C . 0.9600 ?
C19 C20 . 1.328(5) ?
C19 H19A . 0.9300 ?
C19 H19B . 0.9300 ?
C20 C28 . 1.507(5) ?
C20 C21 . 1.510(5) ?
C21 C29 . 1.538(5) ?
C21 C22 . 1.554(4) ?
C21 H21 . 0.9800 ?
C22 C23 . 1.517(4) ?
C22 C30 . 1.569(5) ?
C22 H22 . 0.9800 ?
C23 C24 . 1.542(5) ?
C23 H23 . 0.9800 ?
C24 C25 . 1.514(5) ?
C25 C35 . 1.525(6) ?
C25 C26 . 1.535(5) ?
C25 H25 . 0.9800 ?
C26 C27 . 1.525(5) ?
C26 H26 . 0.9800 ?
C27 C28 . 1.546(5) ?
C27 H27A . 0.9700 ?
C27 H27B . 0.9700 ?
C28 H28A . 0.9700 ?
C28 H28B . 0.9700 ?
C29 C30 . 1.550(5) ?
C29 H29A . 0.9700 ?
C29 H29B . 0.9700 ?
C30 C32 . 1.515(5) ?
C30 C31 . 1.518(5) ?
C31 H31A . 0.9600 ?
C31 H31B . 0.9600 ?
C31 H31C . 0.9600 ?
C32 H32A . 0.9600 ?
C32 H32B . 0.9600 ?
C32 H32C . 0.9600 ?
C33 C34 . 1.481(5) ?
C34 H34A . 0.9600 ?
C34 H34B . 0.9600 ?
C34 H34C . 0.9600 ?
C35 H35A . 0.9600 ?
C35 H35B . 0.9600 ?
C35 H35C . 0.9600 ?
C36 H36A . 0.9600 ?
C36 H36B . 0.9600 ?
C36 H36C . 0.9600 ?

loop_
_geom_torsion_atom_site_label_1
_geom_torsion_atom_site_label_2
_geom_torsion_atom_site_label_3
_geom_torsion_atom_site_label_4
_geom_torsion_site_symmetry_1
_geom_torsion_site_symmetry_2
_geom_torsion_site_symmetry_3
_geom_torsion_site_symmetry_4
_geom_torsion
_geom_torsion_publ_flag
C1 C2 C3 C11 . . . . 30.8(5) ?
C10 C2 C3 C11 . . . . -149.5(3) ?
C1 C2 C3 C4 . . . . 136.7(4) ?
C10 C2 C3 C4 . . . . -43.7(4) ?
C2 C3 C4 C5 . . . . 95.8(4) ?
C11 C3 C4 C5 . . . . -141.4(3) ?
C2 C3 C4 C12 . . . . -140.7(3) ?
C11 C3 C4 C12 . . . . -17.9(3) ?
C15 O1 C5 C4 . . . . -172.9(3) ?
C15 O1 C5 C6 . . . . 64.7(3) ?
C3 C4 C5 O1 . . . . 162.8(3) ?
C12 C4 C5 O1 . . . . 54.8(3) ?
C3 C4 C5 C6 . . . . -78.9(4) ?
C12 C4 C5 C6 . . . . 173.1(3) ?
O1 C5 C6 O3 . . . . 37.1(4) ?
C4 C5 C6 O3 . . . . -78.1(4) ?
O1 C5 C6 C7 . . . . -140.5(3) ?
C4 C5 C6 C7 . . . . 104.3(3) ?
O3 C6 C7 C17 . . . . -2.6(5) ?
C5 C6 C7 C17 . . . . 174.9(3) ?
O3 C6 C7 C8 . . . . 127.1(4) ?
C5 C6 C7 C8 . . . . -55.3(4) ?
C18 O4 C8 C9 . . . . 164.3(3) ?
C18 O4 C8 C7 . . . . -71.8(4) ?
C6 C7 C8 O4 . . . . 172.0(3) ?
C17 C7 C8 O4 . . . . -59.2(4) ?
C6 C7 C8 C9 . . . . -70.9(4) ?
C17 C7 C8 C9 . . . . 57.9(4) ?
O4 C8 C9 C10 . . . . -171.6(3) ?
C7 C8 C9 C10 . . . . 67.6(4) ?
C1 C2 C10 C9 . . . . 104.1(4) ?
C3 C2 C10 C9 . . . . -75.6(4) ?
C8 C9 C10 C2 . . . . 68.8(4) ?
C2 C3 C11 C12 . . . . 141.2(3) ?
C4 C3 C11 C12 . . . . 18.1(3) ?
C3 C11 C12 C14 . . . . 97.3(3) ?
C3 C11 C12 C13 . . . . -134.6(3) ?
C3 C11 C12 C4 . . . . -17.9(2) ?
C5 C4 C12 C14 . . . . 31.1(4) ?
C3 C4 C12 C14 . . . . -94.8(3) ?
C5 C4 C12 C13 . . . . -98.2(4) ?
C3 C4 C12 C13 . . . . 135.9(3) ?
C5 C4 C12 C11 . . . . 143.7(3) ?
C3 C4 C12 C11 . . . . 17.8(2) ?
C5 O1 C15 O2 . . . . -0.6(5) ?
C5 O1 C15 C16 . . . . 178.2(3) ?
C19 C20 C21 C29 . . . . 16.6(5) ?
C28 C20 C21 C29 . . . . -162.5(3) ?
C19 C20 C21 C22 . . . . 123.1(4) ?
C28 C20 C21 C22 . . . . -56.0(4) ?
C20 C21 C22 C23 . . . . 94.6(4) ?
C29 C21 C22 C23 . . . . -141.2(3) ?
C20 C21 C22 C30 . . . . -142.7(3) ?
C29 C21 C22 C30 . . . . -18.5(3) ?
C33 O5 C23 C22 . . . . -172.0(3) ?
C33 O5 C23 C24 . . . . 67.2(3) ?
C21 C22 C23 O5 . . . . 164.6(3) ?
C30 C22 C23 O5 . . . . 57.8(3) ?
C21 C22 C23 C24 . . . . -77.9(4) ?
C30 C22 C23 C24 . . . . 175.3(3) ?
O5 C23 C24 O7 . . . . 41.2(4) ?
C22 C23 C24 O7 . . . . -75.2(4) ?
O5 C23 C24 C25 . . . . -134.8(3) ?
C22 C23 C24 C25 . . . . 108.8(3) ?
O7 C24 C25 C35 . . . . 6.2(5) ?
C23 C24 C25 C35 . . . . -177.9(3) ?
O7 C24 C25 C26 . . . . 136.3(3) ?
C23 C24 C25 C26 . . . . -47.9(4) ?
C36 O8 C26 C27 . . . . 167.2(3) ?
C36 O8 C26 C25 . . . . -69.1(4) ?
C24 C25 C26 O8 . . . . 165.2(3) ?
C35 C25 C26 O8 . . . . -65.3(4) ?
C24 C25 C26 C27 . . . . -77.6(4) ?
C35 C25 C26 C27 . . . . 51.9(4) ?
O8 C26 C27 C28 . . . . 176.2(3) ?
C25 C26 C27 C28 . . . . 55.8(4) ?
C19 C20 C28 C27 . . . . 115.6(4) ?
C21 C20 C28 C27 . . . . -65.4(4) ?
C26 C27 C28 C20 . . . . 79.2(4) ?
C20 C21 C29 C30 . . . . 142.0(3) ?
C22 C21 C29 C30 . . . . 18.7(3) ?
C21 C29 C30 C32 . . . . -135.5(3) ?
C21 C29 C30 C31 . . . . 95.8(3) ?
C21 C29 C30 C22 . . . . -18.5(3) ?
C23 C22 C30 C32 . . . . -99.7(4) ?
C21 C22 C30 C32 . . . . 136.1(3) ?
C23 C22 C30 C31 . . . . 30.2(4) ?
C21 C22 C30 C31 . . . . -94.0(3) ?
C23 C22 C30 C29 . . . . 142.5(3) ?
C21 C22 C30 C29 . . . . 18.3(2) ?
C23 O5 C33 O6 . . . . 2.8(5) ?
C23 O5 C33 C34 . . . . -177.0(3) ?
